data_4322688
loop_
_publ_author_name
'Takeichiro Koga'
'Hideki Furutachi'
'Takako Nakamura'
'Nobuo Fukita'
'Masaaki Ohba'
'Kazuhiro Takahashi'
'Hisashi \=Okawa'

_publ_section_title
;
 Dinuclear Nickel(II) Complexes of Phenol-Based "End-Off" Compartmental
 Ligands and Their Urea Adducts Relevant to the Urease Active Site
;
_journal_name_full 'Inorganic Chemistry'
_journal_page_first 989
_journal_page_last 996
_journal_paper_doi 10.1021/ic971209p
_journal_volume 37
_journal_year 1998
_chemical_formula_sum 'C21 H32 Br N9 Ni2 O2 S3'
_space_group_IT_number 14
_symmetry_cell_setting monoclinic
_symmetry_Int_Tables_number 14
_symmetry_space_group_name_Hall '-P 2ybc'
_symmetry_space_group_name_H-M 'P 1 21/c 1'
_audit_creation_date 'Mon Aug 25 20:02:59 1997'
_audit_creation_method 'from TEXRAY.INF file'
_cell_angle_alpha 90
_cell_angle_beta 95.58(3)
_cell_angle_gamma 90
_cell_formula_units_Z 4.00
_cell_length_a 11.709(5)
_cell_length_b 15.100(4)
_cell_length_c 17.548(5)
_cell_measurement_reflns_used 20
_cell_measurement_temperature 20.0
_cell_measurement_theta_max 14.51
_cell_measurement_theta_min 6.94
_cell_volume 3087.9(18)
_computing_cell_refinement 'MSC/AFC Diffractometer Control'
_computing_data_collection 'MSC/AFC Diffractometer Control'
_computing_data_reduction 'teXsan: PROCESS (MSC)'
_computing_publication_material 'teXsan: FINISH (MSC)'
_computing_structure_refinement 'teXsan: LS (MSC)'
_diffrn_ambient_temperature 20.0
_diffrn_measurement_device AFC7R
_diffrn_measurement_method 'omega/2-theta scans'
_diffrn_orient_matrix_UB_11 -0.01237
_diffrn_orient_matrix_UB_12 0.05113
_diffrn_orient_matrix_UB_13 -0.03608
_diffrn_orient_matrix_UB_21 -0.04528
_diffrn_orient_matrix_UB_22 -0.03902
_diffrn_orient_matrix_UB_23 -0.03781
_diffrn_orient_matrix_UB_31 -0.07184
_diffrn_orient_matrix_UB_32 0.01579
_diffrn_orient_matrix_UB_33 0.02339
_diffrn_radiation_monochromator graphite
_diffrn_radiation_source 'X-ray tube'
_diffrn_radiation_type MoKalpha
_diffrn_radiation_wavelength 0.7107
_diffrn_reflns_av_R_equivalents 3.71
_diffrn_reflns_limit_h_max 13
_diffrn_reflns_limit_h_min 0
_diffrn_reflns_limit_k_max 14
_diffrn_reflns_limit_k_min 0
_diffrn_reflns_limit_l_max 16
_diffrn_reflns_limit_l_min -18
_diffrn_reflns_number 5953
_diffrn_reflns_theta_max 24.9922
_diffrn_standards_decay_% -0.79
_diffrn_standards_interval_count 150
_diffrn_standards_number 3
_exptl_absorpt_coefficient_mu_cm 27.554
_exptl_absorpt_correction_T_max 1.000
_exptl_absorpt_correction_T_min 0.886
_exptl_absorpt_correction_type psi-scan
_exptl_crystal_colour green
_exptl_crystal_density_diffrn 1.583
_exptl_crystal_description prismatic
_exptl_crystal_F_000 1504.00
_exptl_crystal_size_max 0.200
_exptl_crystal_size_min 0.100
_refine_diff_density_max -0.46960
_refine_diff_density_min 0.35980
_refine_ls_extinction_coef 0.81589
_refine_ls_extinction_method Zachariasen_type_2_Gaussian_isotropic
_refine_ls_goodness_of_fit_obs 1.450
_refine_ls_matrix_type full
_refine_ls_number_parameters 344
_refine_ls_number_reflns 2688
_refine_ls_number_restraints 0
_refine_ls_R_factor_obs 0.0410
_refine_ls_shift/esd_max 0.0250
_refine_ls_structure_factor_coef F
_refine_ls_weighting_scheme sigma
_refine_ls_wR_factor_obs 0.0250
_cod_data_source_file ic971209p_5.cif
_cod_data_source_block '[Ni2(L2)(NCS)3(urea)](complex5')'
_cod_original_cell_volume 3087(1)
_cod_original_sg_symbol_H-M 'P 21/c '
_cod_original_formula_sum 'C21 H32 N9 O2 S3 Br Ni2'
_cod_database_code 4322688

loop_
_symmetry_equiv_pos_as_xyz
'   +x,   +y,   +z'
'   -x,1/2+y,1/2-z'
'   -x,   -y,   -z'
'   +x,1/2-y,1/2+z'

loop_
_atom_site_aniso_label
_atom_site_aniso_U_11
_atom_site_aniso_U_22
_atom_site_aniso_U_33
_atom_site_aniso_U_12
_atom_site_aniso_U_13
_atom_site_aniso_U_23
Br1 0.0615(6) 0.1144(9) 0.0644(6) 0.0408(6) -0.0106(5) 0.0131(6)
Ni1 0.0383(5) 0.0395(6) 0.0425(5) 0.0004(5) -0.0010(4) 0.0020(5)
Ni2 0.0405(5) 0.0387(6) 0.0439(5) -0.0047(5) -0.0061(4) 0.0060(5)
S1 0.084(2) 0.092(2) 0.057(1) 0.015(1) 0.006(1) -0.020(1)
S2 0.082(2) 0.123(3) 0.095(2) -0.001(2) -0.045(1) 0.039(2)
S3 0.079(1) 0.044(1) 0.051(1) -0.003(1) 0.003(1) 0.011(1)
O1 0.032(3) 0.036(3) 0.042(3) 0.001(2) -0.004(2) 0.006(2)
O2 0.068(4) 0.049(4) 0.070(4) 0.022(3) -0.026(3) -0.010(3)
N1 0.045(4) 0.040(4) 0.058(4) -0.002(3) 0.001(3) 0.007(3)
N2 0.041(4) 0.053(5) 0.054(4) -0.006(3) 0.003(3) 0.002(3)
N3 0.046(4) 0.035(4) 0.061(4) -0.009(3) -0.008(3) 0.011(3)
N4 0.058(4) 0.049(4) 0.041(4) 0.001(4) 0.001(3) 0.004(3)
N5 0.060(4) 0.067(5) 0.050(4) -0.010(4) 0.008(4) -0.007(4)
N6 0.043(4) 0.042(4) 0.048(4) -0.005(3) -0.007(3) 0.009(3)
N7 0.058(4) 0.056(5) 0.064(5) 0.000(4) -0.008(4) 0.018(4)
N8 0.066(5) 0.069(5) 0.085(5) 0.016(4) 0.001(4) 0.004(4)
N9 0.129(7) 0.128(7) 0.065(5) 0.089(6) -0.003(5) 0.015(5)
C1 0.041(4) 0.038(5) 0.025(4) 0.011(4) 0.001(3) -0.001(3)
C2 0.041(4) 0.045(5) 0.033(4) 0.014(4) 0.002(3) 0.001(4)
C3 0.050(5) 0.049(5) 0.037(4) 0.016(4) 0.002(4) 0.005(4)
C4 0.040(5) 0.077(6) 0.034(4) 0.021(4) -0.006(4) -0.002(4)
C5 0.046(4) 0.062(6) 0.036(4) 0.006(4) -0.005(3) -0.001(4)
C6 0.036(4) 0.042(5) 0.040(5) 0.000(4) -0.003(3) -0.004(3)
C7 0.058(5) 0.035(5) 0.048(5) 0.004(4) 0.002(4) 0.006(4)
C8 0.054(5) 0.050(5) 0.106(7) -0.006(5) 0.000(5) 0.030(5)
C9 0.056(5) 0.063(6) 0.073(6) -0.019(5) 0.008(5) 0.005(5)
C10 0.075(6) 0.085(7) 0.062(6) -0.022(5) 0.004(5) -0.014(5)
C11 0.044(5) 0.077(7) 0.112(8) 0.005(5) 0.005(5) 0.006(6)
C12 0.048(5) 0.058(5) 0.057(5) -0.011(4) -0.012(4) -0.004(5)
C13 0.063(6) 0.067(6) 0.116(8) -0.032(5) -0.016(5) 0.034(6)
C14 0.054(5) 0.073(6) 0.062(6) 0.000(5) 0.010(4) 0.012(5)
C15 0.065(6) 0.083(7) 0.054(5) 0.002(5) 0.018(4) 0.008(5)
C16 0.092(6) 0.047(5) 0.058(5) 0.006(5) 0.014(5) 0.000(4)
C17 0.075(6) 0.069(6) 0.046(5) -0.007(5) 0.001(4) -0.011(5)
C18 0.039(4) 0.055(6) 0.055(5) -0.003(4) -0.005(4) 0.003(5)
C19 0.043(5) 0.062(6) 0.062(5) -0.007(4) -0.005(4) 0.010(5)
C20 0.037(4) 0.032(4) 0.056(5) 0.002(4) -0.005(4) -0.002(4)
C21 0.074(6) 0.046(6) 0.057(6) 0.005(5) -0.014(5) -0.017(5)

loop_
_atom_site_label
_atom_site_fract_x
_atom_site_fract_y
_atom_site_fract_z
_atom_site_U_iso_or_equiv
_atom_site_thermal_displace_type
_atom_site_calc_flag
_atom_site_calc_attached_atom
Br1 -0.22553(7) 0.38263(7) -0.11463(5) 0.0812(3) Uij ? ?
Ni1 0.33307(7) 0.23668(6) 0.08315(5) 0.0404(3) Uij ? ?
Ni2 0.15729(7) 0.12388(6) 0.16806(5) 0.0417(3) Uij ? ?
S1 0.3883(2) 0.0736(2) -0.1411(1) 0.0776(9) Uij ? ?
S2 0.4862(2) 0.0974(2) 0.3015(1) 0.103(1) Uij ? ?
S3 0.1704(2) -0.0807(1) 0.3781(1) 0.0580(7) Uij ? ?
O1 0.1659(3) 0.2101(3) 0.0780(2) 0.037(1) Uij ? ?
O2 0.1917(4) 0.0209(3) 0.0910(3) 0.064(2) Uij ? ?
N1 0.2989(5) 0.3553(4) 0.0383(3) 0.048(2) Uij ? ?
N2 0.4999(4) 0.2888(4) 0.1057(3) 0.049(2) Uij ? ?
N3 -0.0198(4) 0.1102(4) 0.1404(3) 0.048(2) Uij ? ?
N4 0.1108(5) 0.2271(4) 0.2443(3) 0.049(2) Uij ? ?
N5 0.3675(5) 0.1731(4) -0.0103(3) 0.059(2) Uij ? ?
N6 0.3416(4) 0.1543(3) 0.1783(3) 0.045(2) Uij ? ?
N7 0.1704(5) 0.0369(4) 0.2567(3) 0.060(2) Uij ? ?
N8 0.3329(5) -0.0441(4) 0.0352(4) 0.074(3) Uij ? ?
N9 0.3147(6) -0.0724(5) 0.1576(4) 0.108(3) Uij ? ?
C1 0.0812(5) 0.2494(4) 0.0353(3) 0.035(2) Uij ? ?
C2 0.0954(5) 0.3334(4) 0.0021(4) 0.039(2) Uij ? ?
C3 0.0017(6) 0.3727(5) -0.0420(4) 0.045(2) Uij ? ?
C4 -0.1006(6) 0.3305(5) -0.0530(4) 0.051(3) Uij ? ?
C5 -0.1149(6) 0.2479(5) -0.0215(4) 0.048(2) Uij ? ?
C6 -0.0272(5) 0.2071(5) 0.0234(4) 0.040(2) Uij ? ?
C7 0.2014(6) 0.3820(5) 0.0076(4) 0.047(2) Uij ? ?
C8 0.3990(6) 0.4130(5) 0.0368(5) 0.070(3) Uij ? ?
C9 0.5037(6) 0.3546(5) 0.0444(4) 0.064(3) Uij ? ?
C10 0.5130(6) 0.3328(5) 0.1809(4) 0.074(3) Uij ? ?
C11 0.5919(6) 0.2237(6) 0.1024(5) 0.078(3) Uij ? ?
C12 -0.0459(5) 0.1181(5) 0.0550(4) 0.055(2) Uij ? ?
C13 -0.0592(6) 0.0221(5) 0.1627(5) 0.084(3) Uij ? ?
C14 -0.0760(6) 0.1803(5) 0.1817(4) 0.062(3) Uij ? ?
C15 -0.0088(7) 0.2016(5) 0.2568(4) 0.067(3) Uij ? ?
C16 0.1166(6) 0.3179(5) 0.2139(4) 0.065(3) Uij ? ?
C17 0.1829(6) 0.2262(5) 0.3189(4) 0.064(3) Uij ? ?
C18 0.3756(6) 0.1336(5) -0.0650(4) 0.050(2) Uij ? ?
C19 0.4038(6) 0.1302(5) 0.2306(4) 0.056(3) Uij ? ?
C20 0.1707(5) -0.0122(4) 0.3077(4) 0.042(2) Uij ? ?
C21 0.2766(7) -0.0289(5) 0.0956(5) 0.060(3) Uij ? ?

loop_
_atom_type_symbol
_atom_type_oxidation_number
_atom_type_number_in_cell
_atom_type_scat_dispersion_real
_atom_type_scat_dispersion_imag
_atom_type_scat_source
C 0 84 0.003 0.002 'International Tables'
H 0 128 0.000 0.000 'International Tables'
O 0 8 0.011 0.006 'International Tables'
N 0 36 0.006 0.003 'International Tables'
S 0 12 0.125 0.123 'International Tables'
Br 0 4 -0.290 2.459 'International Tables'
Ni 0 8 0.339 1.112 'International Tables'

loop_
_geom_angle_atom_site_label_1
_geom_angle_atom_site_label_2
_geom_angle_atom_site_label_3
_geom_angle
_geom_angle_site_symmetry_1
_geom_angle_site_symmetry_2
_geom_angle_site_symmetry_3
_geom_angle_publ_flag
O(1) Ni(1) N(1) 90.3(2) ? ? ? yes
O(1) Ni(1) N(2) 166.6(2) ? ? ? yes
O(1) Ni(1) N(5) 98.2(2) ? ? ? yes
O(1) Ni(1) N(6) 83.5(2) ? ? ? yes
N(1) Ni(1) N(2) 83.4(2) ? ? ? yes
N(1) Ni(1) N(5) 99.2(2) ? ? ? yes
N(1) Ni(1) N(6) 148.5(2) ? ? ? yes
N(2) Ni(1) N(5) 94.4(2) ? ? ? yes
N(2) Ni(1) N(6) 95.8(2) ? ? ? yes
N(5) Ni(1) N(6) 112.2(2) ? ? ? yes
O(1) Ni(2) O(2) 87.0(2) ? ? ? yes
O(1) Ni(2) N(3) 90.3(2) ? ? ? yes
O(1) Ni(2) N(4) 93.1(2) ? ? ? yes
O(1) Ni(2) N(6) 79.0(2) ? ? ? yes
O(1) Ni(2) N(7) 172.8(2) ? ? ? yes
O(2) Ni(2) N(3) 91.4(2) ? ? ? yes
O(2) Ni(2) N(4) 176.3(2) ? ? ? yes
O(2) Ni(2) N(6) 87.7(2) ? ? ? yes
O(2) Ni(2) N(7) 90.5(2) ? ? ? yes
N(3) Ni(2) N(4) 84.9(2) ? ? ? yes
N(3) Ni(2) N(6) 169.3(2) ? ? ? yes
N(3) Ni(2) N(7) 96.5(2) ? ? ? yes
N(4) Ni(2) N(6) 95.9(2) ? ? ? yes
N(4) Ni(2) N(7) 89.8(2) ? ? ? yes
N(6) Ni(2) N(7) 94.1(2) ? ? ? yes
Ni(1) O(1) Ni(2) 102.3(2) ? ? ? yes
Ni(1) O(1) C(1) 127.9(4) ? ? ? yes
Ni(2) O(1) C(1) 129.0(4) ? ? ? yes
Ni(2) O(2) C(21) 127.0(5) ? ? ? yes
Ni(1) N(1) C(7) 126.2(5) ? ? ? yes
Ni(1) N(1) C(8) 114.5(4) ? ? ? yes
C(7) N(1) C(8) 119.2(6) ? ? ? yes
Ni(1) N(2) C(9) 102.1(4) ? ? ? yes
Ni(1) N(2) C(10) 110.5(4) ? ? ? yes
Ni(1) N(2) C(11) 114.5(5) ? ? ? yes
C(9) N(2) C(10) 110.0(6) ? ? ? yes
C(9) N(2) C(11) 110.6(6) ? ? ? yes
C(10) N(2) C(11) 108.9(6) ? ? ? yes
Ni(2) N(3) C(12) 108.9(4) ? ? ? yes
Ni(2) N(3) C(13) 110.9(4) ? ? ? yes
Ni(2) N(3) C(14) 107.1(4) ? ? ? yes
C(12) N(3) C(13) 107.3(6) ? ? ? yes
C(12) N(3) C(14) 112.1(6) ? ? ? yes
C(13) N(3) C(14) 110.6(6) ? ? ? yes
Ni(2) N(4) C(15) 101.6(4) ? ? ? yes
Ni(2) N(4) C(16) 115.0(4) ? ? ? yes
Ni(2) N(4) C(17) 112.5(4) ? ? ? yes
C(15) N(4) C(16) 111.7(6) ? ? ? yes
C(15) N(4) C(17) 109.3(6) ? ? ? yes
C(16) N(4) C(17) 106.6(6) ? ? ? yes
Ni(1) N(5) C(18) 172.8(6) ? ? ? yes
Ni(1) N(6) Ni(2) 95.1(2) ? ? ? yes
Ni(1) N(6) C(19) 142.5(5) ? ? ? yes
Ni(2) N(6) C(19) 122.0(5) ? ? ? yes
Ni(2) N(7) C(20) 175.7(6) ? ? ? yes
O(1) C(1) C(2) 121.6(6) ? ? ? yes
O(1) C(1) C(6) 119.4(6) ? ? ? yes
C(2) C(1) C(6) 118.9(6) ? ? ? yes
C(1) C(2) C(3) 119.2(6) ? ? ? yes
C(1) C(2) C(7) 124.5(6) ? ? ? yes
C(3) C(2) C(7) 116.3(6) ? ? ? yes
C(2) C(3) C(4) 120.7(7) ? ? ? yes
Br(1) C(4) C(3) 120.5(6) ? ? ? yes
Br(1) C(4) C(5) 119.0(6) ? ? ? yes
C(3) C(4) C(5) 120.5(6) ? ? ? yes
C(4) C(5) C(6) 121.4(7) ? ? ? yes
C(1) C(6) C(5) 119.3(6) ? ? ? yes
C(1) C(6) C(12) 121.2(6) ? ? ? yes
C(5) C(6) C(12) 119.5(6) ? ? ? yes
N(1) C(7) C(2) 126.6(7) ? ? ? yes
N(1) C(8) C(9) 107.2(6) ? ? ? yes
N(2) C(9) C(8) 112.3(6) ? ? ? yes
N(3) C(12) C(6) 115.0(6) ? ? ? yes
N(3) C(14) C(15) 111.4(6) ? ? ? yes
N(4) C(15) C(14) 110.3(6) ? ? ? yes
S(1) C(18) N(5) 177.7(8) ? ? ? yes
S(2) C(19) N(6) 179.3(7) ? ? ? yes
S(3) C(20) N(7) 179.7(7) ? ? ? yes
O(2) C(21) N(8) 120.8(8) ? ? ? yes
O(2) C(21) N(9) 124.2(8) ? ? ? yes
N(8) C(21) N(9) 115.0(8) ? ? ? yes

loop_
_geom_bond_atom_site_label_1
_geom_bond_atom_site_label_2
_geom_bond_distance
_geom_bond_site_symmetry_1
_geom_bond_site_symmetry_2
_geom_bond_publ_flag
Br(1) C(4) 1.903(6) ? ? yes
Ni(1) O(1) 1.992(4) ? ? yes
Ni(1) N(1) 1.981(5) ? ? yes
Ni(1) N(2) 2.107(5) ? ? yes
Ni(1) N(5) 1.975(6) ? ? yes
Ni(1) N(6) 2.077(5) ? ? yes
Ni(2) O(1) 2.058(4) ? ? yes
Ni(2) O(2) 2.125(5) ? ? yes
Ni(2) N(3) 2.094(5) ? ? yes
Ni(2) N(4) 2.158(6) ? ? yes
Ni(2) N(6) 2.197(5) ? ? yes
Ni(2) N(7) 2.030(6) ? ? yes
S(1) C(18) 1.632(8) ? ? yes
S(2) C(19) 1.578(7) ? ? yes
S(3) C(20) 1.612(7) ? ? yes
O(1) C(1) 1.324(6) ? ? yes
O(2) C(21) 1.242(8) ? ? yes
N(1) C(7) 1.279(7) ? ? yes
N(1) C(8) 1.462(8) ? ? yes
N(2) C(9) 1.468(8) ? ? yes
N(2) C(10) 1.473(8) ? ? yes
N(2) C(11) 1.463(8) ? ? yes
N(3) C(12) 1.504(8) ? ? yes
N(3) C(13) 1.473(8) ? ? yes
N(3) C(14) 1.474(9) ? ? yes
N(4) C(15) 1.489(8) ? ? yes
N(4) C(16) 1.475(8) ? ? yes
N(4) C(17) 1.486(8) ? ? yes
N(5) C(18) 1.142(8) ? ? yes
N(6) C(19) 1.172(7) ? ? yes
N(7) C(20) 1.161(7) ? ? yes
N(8) C(21) 1.321(9) ? ? yes
N(9) C(21) 1.312(9) ? ? yes
C(1) C(2) 1.413(8) ? ? yes
C(1) C(6) 1.418(8) ? ? yes
C(2) C(3) 1.410(8) ? ? yes
C(2) C(7) 1.438(8) ? ? yes
C(3) C(4) 1.354(9) ? ? yes
C(4) C(5) 1.380(9) ? ? yes
C(5) C(6) 1.377(8) ? ? yes
C(6) C(12) 1.478(9) ? ? yes
C(8) C(9) 1.506(9) ? ? yes
C(14) C(15) 1.501(10) ? ? yes
